data_4062037
_journal_name_full Organometallics
_journal_year 2003
_chemical_formula_sum 'C31.5 H33.5 Fe N5.5'
_chemical_formula_weight 544.99
_space_group_IT_number 14
_symmetry_cell_setting monoclinic
_symmetry_space_group_name_Hall '-P 2yn'
_symmetry_space_group_name_H-M 'P 1 21/n 1'
_cell_angle_alpha 90.00
_cell_angle_beta 100.949(2)
_cell_angle_gamma 90.00
_cell_formula_units_Z 4
_cell_length_a 8.6212(15)
_cell_length_b 17.778(3)
_cell_length_c 18.306(3)
_cell_measurement_temperature 203(2)
_cell_volume 2754.6(8)
_diffrn_ambient_temperature 203(2)
_exptl_crystal_density_diffrn 1.314
_cod_depositor_comments
;
The following automatic conversions were performed:
'_symmetry_cell_setting' value 'Monoclinic' changed to 'monoclinic'
according to '/home/saulius/struct/CIF-dictionaries/cif_core.dic'
dictionary named 'cif_core.dic' version 2.4.1 from 2010-06-29.

Automatic conversion script
Id: cif_fix_enum 1527 2010-12-29 10:47:43Z saulius 
;
_cod_original_sg_symbol_H-M 'P 21/n'
_cod_original_formula_sum 'C31.50 H33.50 Fe N5.50'
_cod_database_code 4062037

loop_
_symmetry_equiv_pos_as_xyz
'x, y, z'
'-x+1/2, y+1/2, -z+1/2'
'-x, -y, -z'
'x-1/2, -y-1/2, z-1/2'

loop_
_atom_site_label
_atom_site_type_symbol
_atom_site_fract_x
_atom_site_fract_y
_atom_site_fract_z
_atom_site_U_iso_or_equiv
_atom_site_adp_type
_atom_site_occupancy
_atom_site_symmetry_multiplicity
_atom_site_calc_flag
_atom_site_refinement_flags
_atom_site_disorder_assembly
_atom_site_disorder_group
Fe Fe 0.75408(5) 0.75462(2) 0.21069(2) 0.02574(11) Uani 1 1 d . . .
N1 N 0.6150(3) 0.67479(12) 0.25345(12) 0.0260(5) Uani 1 1 d . . .
N2 N 0.7430(3) 0.69086(12) 0.11719(12) 0.0261(5) Uani 1 1 d . . .
N3 N 0.9098(3) 0.83761(13) 0.14935(13) 0.0335(6) Uani 1 1 d . . .
N4 N 0.6503(3) 0.85386(12) 0.25383(12) 0.0270(5) Uani 1 1 d . . .
N5 N 0.9665(3) 0.74092(12) 0.29166(11) 0.0268(5) Uani 1 1 d . . .
C1 C 0.6424(3) 0.64178(16) 0.32283(15) 0.0307(7) Uani 1 1 d . . .
H1A H 0.7074 0.6622 0.3652 0.037 Uiso 1 1 calc R . .
C2 C 0.5616(3) 0.57491(16) 0.32160(15) 0.0316(7) Uani 1 1 d . . .
H2A H 0.5612 0.5422 0.3619 0.038 Uiso 1 1 calc R . .
C3 C 0.4791(3) 0.56502(15) 0.24749(15) 0.0262(6) Uani 1 1 d . . .
H3A H 0.4136 0.5243 0.2290 0.031 Uiso 1 1 calc R . .
C4 C 0.5139(3) 0.62722(14) 0.20746(14) 0.0208(6) Uani 1 1 d . . .
C5 C 0.8695(3) 0.66832(16) 0.08616(14) 0.0293(7) Uani 1 1 d . . .
H5A H 0.9670 0.6935 0.0927 0.035 Uiso 1 1 calc R . .
C6 C 0.8339(3) 0.60404(16) 0.04434(15) 0.0296(7) Uani 1 1 d . . .
H6A H 0.9003 0.5779 0.0179 0.036 Uiso 1 1 calc R . .
C7 C 0.6758(3) 0.58546(15) 0.04944(14) 0.0269(6) Uani 1 1 d . . .
H7A H 0.6174 0.5443 0.0266 0.032 Uiso 1 1 calc R . .
C8 C 0.6237(3) 0.63877(14) 0.09410(14) 0.0219(6) Uani 1 1 d . . .
C9 C 0.4709(3) 0.64430(14) 0.12434(13) 0.0208(6) Uani 1 1 d . . .
C10 C 0.3458(3) 0.58815(14) 0.08460(14) 0.0254(6) Uani 1 1 d . . .
H10A H 0.3919 0.5376 0.0882 0.031 Uiso 1 1 calc R . .
H10B H 0.2562 0.5876 0.1105 0.031 Uiso 1 1 calc R . .
C11 C 0.2844(3) 0.60670(15) 0.00201(14) 0.0286(6) Uani 1 1 d . . .
H11A H 0.3703 0.6000 -0.0256 0.034 Uiso 1 1 calc R . .
H11B H 0.1999 0.5714 -0.0183 0.034 Uiso 1 1 calc R . .
C12 C 0.2214(3) 0.68730(15) -0.00920(15) 0.0307(7) Uani 1 1 d . . .
H12A H 0.1968 0.6988 -0.0625 0.037 Uiso 1 1 calc R . .
H12B H 0.1235 0.6916 0.0104 0.037 Uiso 1 1 calc R . .
C13 C 0.3422(3) 0.74403(15) 0.03026(14) 0.0283(6) Uani 1 1 d . . .
H13A H 0.4337 0.7450 0.0057 0.034 Uiso 1 1 calc R . .
H13B H 0.2949 0.7944 0.0262 0.034 Uiso 1 1 calc R . .
C14 C 0.3971(3) 0.72433(14) 0.11234(14) 0.0250(6) Uani 1 1 d . . .
H14A H 0.3067 0.7274 0.1376 0.030 Uiso 1 1 calc R . .
H14B H 0.4754 0.7615 0.1352 0.030 Uiso 1 1 calc R . .
C15 C 0.8491(4) 0.85332(17) 0.07799(18) 0.0456(9) Uani 1 1 d . . .
H15A H 0.7459 0.8370 0.0584 0.055 Uiso 1 1 calc R . .
C16 C 0.9301(5) 0.89207(18) 0.03197(18) 0.0496(9) Uani 1 1 d . . .
H16A H 0.8815 0.9027 -0.0174 0.059 Uiso 1 1 calc R . .
C17 C 1.0822(4) 0.91515(17) 0.05863(19) 0.0476(9) Uani 1 1 d . . .
H17A H 1.1406 0.9405 0.0278 0.057 Uiso 1 1 calc R . .
C18 C 1.1471(4) 0.90005(17) 0.13216(18) 0.0452(8) Uani 1 1 d . . .
H18A H 1.2504 0.9155 0.1527 0.054 Uiso 1 1 calc R . .
C19 C 1.0570(4) 0.86176(17) 0.17472(17) 0.0371(7) Uani 1 1 d . . .
H19A H 1.1020 0.8520 0.2247 0.045 Uiso 1 1 calc R . .
C20 C 0.7113(4) 0.92387(16) 0.25565(16) 0.0347(7) Uani 1 1 d . . .
H20A H 0.8017 0.9313 0.2348 0.042 Uiso 1 1 calc R . .
C21 C 0.6491(4) 0.98539(16) 0.28626(16) 0.0393(8) Uani 1 1 d . . .
H21A H 0.6961 1.0331 0.2862 0.047 Uiso 1 1 calc R . .
C22 C 0.5163(4) 0.97503(17) 0.31681(16) 0.0402(8) Uani 1 1 d . . .
H22A H 0.4712 1.0156 0.3383 0.048 Uiso 1 1 calc R . .
C23 C 0.4505(4) 0.90388(17) 0.31532(16) 0.0376(8) Uani 1 1 d . . .
H23A H 0.3592 0.8956 0.3353 0.045 Uiso 1 1 calc R . .
C24 C 0.5207(3) 0.84530(16) 0.28416(15) 0.0310(7) Uani 1 1 d . . .
H24A H 0.4758 0.7971 0.2841 0.037 Uiso 1 1 calc R . .
C25 C 1.0017(3) 0.78333(16) 0.35366(15) 0.0312(7) Uani 1 1 d . . .
H25A H 0.9243 0.8164 0.3648 0.037 Uiso 1 1 calc R . .
C26 C 1.1456(4) 0.78062(17) 0.40152(16) 0.0374(8) Uani 1 1 d . . .
H26A H 1.1644 0.8103 0.4448 0.045 Uiso 1 1 calc R . .
C27 C 1.2613(4) 0.73398(17) 0.38507(16) 0.0382(8) Uani 1 1 d . . .
H27A H 1.3613 0.7322 0.4162 0.046 Uiso 1 1 calc R . .
C28 C 1.2281(4) 0.68968(18) 0.32203(17) 0.0408(8) Uani 1 1 d . . .
H28A H 1.3049 0.6571 0.3096 0.049 Uiso 1 1 calc R . .
C29 C 1.0797(4) 0.69432(16) 0.27771(16) 0.0357(7) Uani 1 1 d . . .
H29A H 1.0568 0.6632 0.2355 0.043 Uiso 1 1 calc R . .
N6 N 0.4987(8) 0.9359(3) 0.0427(4) 0.060(3) Uiso 0.50 1 d PG A -1
C30 C 0.5162(7) 1.0091(3) 0.0695(3) 0.0329(18) Uiso 0.50 1 d PG A -1
H30A H 0.5232 1.0185 0.1206 0.040 Uiso 0.50 1 calc PR A -1
C31 C 0.5235(7) 1.0685(3) 0.0209(3) 0.039(2) Uiso 0.50 1 d PG A -1
H31A H 0.5354 1.1181 0.0391 0.047 Uiso 0.50 1 calc PR A -1
C32 C 0.5133(8) 1.0547(4) -0.0546(3) 0.046(3) Uiso 0.50 1 d PG A -1
H32A H 0.5182 1.0948 -0.0875 0.055 Uiso 0.50 1 calc PR A -1
C33 C 0.4957(9) 0.9814(4) -0.0815(3) 0.071(3) Uiso 0.50 1 d PG A -1
H33A H 0.4888 0.9721 -0.1325 0.086 Uiso 0.50 1 calc PR A -1
C34 C 0.4884(9) 0.9220(4) -0.0328(4) 0.068(3) Uiso 0.50 1 d PG A -1
H34A H 0.4765 0.8725 -0.0510 0.082 Uiso 0.50 1 calc PR A -1

loop_
_atom_site_aniso_label
_atom_site_aniso_U_11
_atom_site_aniso_U_22
_atom_site_aniso_U_33
_atom_site_aniso_U_23
_atom_site_aniso_U_13
_atom_site_aniso_U_12
Fe 0.0242(2) 0.0258(2) 0.0266(2) -0.00473(19) 0.00334(15) -0.00167(19)
N1 0.0296(14) 0.0243(12) 0.0238(13) 0.0000(10) 0.0044(10) 0.0007(10)
N2 0.0232(13) 0.0298(13) 0.0270(13) -0.0031(10) 0.0094(10) -0.0040(10)
N3 0.0371(16) 0.0312(14) 0.0320(14) -0.0025(11) 0.0062(12) -0.0016(11)
N4 0.0273(14) 0.0249(12) 0.0284(13) -0.0052(10) 0.0047(11) -0.0033(10)
N5 0.0247(12) 0.0298(13) 0.0260(12) -0.0008(11) 0.0056(10) -0.0018(11)
C1 0.0296(17) 0.0349(16) 0.0257(16) 0.0004(13) 0.0011(13) 0.0020(13)
C2 0.0362(18) 0.0309(16) 0.0291(16) 0.0075(13) 0.0095(14) 0.0066(14)
C3 0.0260(16) 0.0237(14) 0.0302(16) -0.0004(12) 0.0087(13) 0.0006(12)
C4 0.0184(14) 0.0200(13) 0.0249(14) -0.0023(11) 0.0063(11) -0.0002(11)
C5 0.0174(15) 0.0428(18) 0.0287(16) -0.0015(13) 0.0072(12) -0.0037(13)
C6 0.0273(16) 0.0358(17) 0.0280(16) -0.0010(13) 0.0109(13) 0.0052(13)
C7 0.0269(16) 0.0237(14) 0.0301(16) -0.0029(12) 0.0057(13) -0.0006(12)
C8 0.0228(15) 0.0211(13) 0.0220(14) 0.0022(11) 0.0050(11) 0.0014(11)
C9 0.0204(14) 0.0213(13) 0.0221(14) -0.0025(11) 0.0077(11) -0.0003(11)
C10 0.0223(15) 0.0265(14) 0.0287(15) -0.0011(12) 0.0078(12) -0.0030(11)
C11 0.0236(16) 0.0324(16) 0.0281(16) -0.0050(13) 0.0009(12) -0.0054(13)
C12 0.0261(16) 0.0402(17) 0.0256(15) -0.0007(13) 0.0042(13) 0.0029(13)
C13 0.0305(15) 0.0268(15) 0.0284(14) 0.0040(13) 0.0076(12) 0.0049(13)
C14 0.0229(15) 0.0240(14) 0.0286(15) -0.0020(11) 0.0060(12) 0.0022(11)
C15 0.051(2) 0.0373(18) 0.044(2) 0.0022(16) -0.0026(17) -0.0083(16)
C16 0.075(3) 0.0368(19) 0.0346(19) 0.0035(15) 0.0056(18) -0.0056(18)
C17 0.065(3) 0.0341(18) 0.051(2) 0.0104(16) 0.0298(19) 0.0046(17)
C18 0.0365(19) 0.046(2) 0.055(2) 0.0104(17) 0.0137(17) -0.0014(16)
C19 0.0348(19) 0.0374(18) 0.0388(18) -0.0001(15) 0.0057(15) -0.0027(14)
C20 0.0304(17) 0.0347(17) 0.0398(18) -0.0045(14) 0.0089(14) -0.0046(14)
C21 0.043(2) 0.0263(16) 0.047(2) -0.0104(14) 0.0048(16) -0.0044(14)
C22 0.041(2) 0.0358(18) 0.043(2) -0.0154(15) 0.0066(16) 0.0038(15)
C23 0.0317(18) 0.0397(18) 0.0422(19) -0.0079(15) 0.0094(15) -0.0020(14)
C24 0.0321(18) 0.0293(16) 0.0314(16) -0.0015(13) 0.0056(14) -0.0028(13)
C25 0.0299(17) 0.0385(17) 0.0266(16) -0.0057(13) 0.0093(13) 0.0000(13)
C26 0.0360(19) 0.0485(19) 0.0270(16) -0.0063(14) 0.0045(14) -0.0055(15)
C27 0.0258(16) 0.056(2) 0.0303(16) 0.0058(15) -0.0009(13) 0.0014(14)
C28 0.037(2) 0.0464(19) 0.0395(19) 0.0026(16) 0.0089(15) 0.0142(15)
C29 0.0378(19) 0.0366(17) 0.0313(17) -0.0067(14) 0.0031(14) 0.0038(15)

loop_
_geom_bond_atom_site_label_1
_geom_bond_atom_site_label_2
_geom_bond_distance
_geom_bond_site_symmetry_2
_geom_bond_publ_flag
Fe N2 2.040(2) . ?
Fe N1 2.102(2) . ?
Fe N5 2.140(2) . ?
Fe N4 2.192(2) . ?
Fe N3 2.411(2) . ?
N1 C4 1.380(3) . ?
N1 C1 1.378(3) . ?
N2 C5 1.382(3) . ?
N2 C8 1.388(3) . ?
N3 C19 1.337(4) . ?
N3 C15 1.341(4) . ?
N4 C20 1.349(3) . ?
N4 C24 1.348(3) . ?
N5 C29 1.341(3) . ?
N5 C25 1.348(3) . ?
C1 C2 1.376(4) . ?
C2 C3 1.418(4) . ?
C3 C4 1.391(3) . ?
C4 C9 1.527(3) . ?
C5 C6 1.377(4) . ?
C6 C7 1.422(4) . ?
C7 C8 1.381(3) . ?
C8 C9 1.526(4) . ?
C9 C10 1.546(3) . ?
C9 C14 1.557(3) . ?
C10 C11 1.540(3) . ?
C11 C12 1.532(4) . ?
C12 C13 1.529(4) . ?
C13 C14 1.528(3) . ?
C15 C16 1.377(4) . ?
C16 C17 1.372(5) . ?
C17 C18 1.382(4) . ?
C18 C19 1.380(4) . ?
C20 C21 1.383(4) . ?
C21 C22 1.378(4) . ?
C22 C23 1.385(4) . ?
C23 C24 1.381(4) . ?
C25 C26 1.377(4) . ?
C26 C27 1.373(4) . ?
C27 C28 1.382(4) . ?
C28 C29 1.382(4) . ?
N6 C30 1.3900 . ?
N6 C34 1.3900 . ?
C30 C31 1.3900 . ?
C31 C32 1.3900 . ?
C32 C33 1.3900 . ?
C33 C34 1.3900 . ?
